data_4514439
loop_
_publ_author_name
'Lorenc, Chris'
'Vibbert, Hunter B.'
'Yao, Chengbo'
'Norton, Jack R.'
'Rauch, Michael'

_publ_section_title
;
 H&#x00B7; Transfer-Initiated Synthesis of \g-Lactams: Interpretation of
 Cycloisomerization and Hydrogenation Ratios
;
_journal_name_full 'ACS Catalysis'
_journal_page_first 10294
_journal_paper_doi 10.1021/acscatal.9b03678
_journal_year 2019
_chemical_formula_sum 'C17 H25 N O'
_chemical_formula_weight 259.38
_space_group_crystal_system monoclinic
_space_group_IT_number 14
_space_group_name_Hall '-P 2ybc'
_space_group_name_H-M_alt 'P 1 21/c 1'
_symmetry_space_group_name_Hall '-P 2ybc'
_symmetry_space_group_name_H-M 'P 1 21/c 1'
_atom_sites_solution_hydrogens geom
_audit_creation_method SHELXL-2014/7
_cell_angle_alpha 90
_cell_angle_beta 101.8683(15)
_cell_angle_gamma 90
_cell_formula_units_Z 4
_cell_length_a 11.3195(11)
_cell_length_b 10.3547(10)
_cell_length_c 12.7097(12)
_cell_measurement_reflns_used 5555
_cell_measurement_temperature 130(2)
_cell_measurement_theta_max 30.49
_cell_measurement_theta_min 2.56
_cell_volume 1457.9(2)
_computing_cell_refinement 'Bruker SAINT'
_computing_data_collection 'Bruker APEX2'
_computing_data_reduction 'Bruker SAINT'
_computing_molecular_graphics 'Bruker SHELXTL'
_computing_publication_material 'Bruker SHELXTL'
_computing_structure_refinement 'SHELXL-2014/7 (Sheldrick, 2014)'
_computing_structure_solution 'SHELXS-97 (Sheldrick 2008)'
_diffrn_ambient_temperature 130(2)
_diffrn_measured_fraction_theta_full 1.000
_diffrn_measured_fraction_theta_max 1.000
_diffrn_measurement_device_type 'Bruker APEX-II CCD'
_diffrn_measurement_method '\f and \w scans'
_diffrn_radiation_type MoK\a
_diffrn_radiation_wavelength 0.71073
_diffrn_reflns_av_R_equivalents 0.0545
_diffrn_reflns_av_unetI/netI 0.0451
_diffrn_reflns_Laue_measured_fraction_full 1.000
_diffrn_reflns_Laue_measured_fraction_max 1.000
_diffrn_reflns_limit_h_max 14
_diffrn_reflns_limit_h_min -14
_diffrn_reflns_limit_k_max 12
_diffrn_reflns_limit_k_min -12
_diffrn_reflns_limit_l_max 15
_diffrn_reflns_limit_l_min -15
_diffrn_reflns_number 14047
_diffrn_reflns_point_group_measured_fraction_full 1.000
_diffrn_reflns_point_group_measured_fraction_max 1.000
_diffrn_reflns_theta_full 25.000
_diffrn_reflns_theta_max 26.360
_diffrn_reflns_theta_min 1.838
_exptl_absorpt_coefficient_mu 0.072
_exptl_absorpt_correction_T_max 0.7461
_exptl_absorpt_correction_T_min 0.6826
_exptl_absorpt_correction_type empirical
_exptl_absorpt_process_details sadabs
_exptl_crystal_colour colorless
_exptl_crystal_density_diffrn 1.182
_exptl_crystal_description plate
_exptl_crystal_F_000 568
_exptl_crystal_size_max 0.370
_exptl_crystal_size_mid 0.130
_exptl_crystal_size_min 0.030
_refine_diff_density_max 0.193
_refine_diff_density_min -0.176
_refine_diff_density_rms 0.034
_refine_ls_extinction_method none
_refine_ls_goodness_of_fit_ref 1.025
_refine_ls_hydrogen_treatment constr
_refine_ls_matrix_type full
_refine_ls_number_parameters 247
_refine_ls_number_reflns 2972
_refine_ls_number_restraints 13
_refine_ls_restrained_S_all 1.031
_refine_ls_R_factor_all 0.0724
_refine_ls_R_factor_gt 0.0509
_refine_ls_shift/su_max 0.000
_refine_ls_shift/su_mean 0.000
_refine_ls_structure_factor_coef Fsqd
_refine_ls_weighting_details 'w=1/[\s^2^(Fo^2^)+(0.0255P)^2^+0.6741P] where P=(Fo^2^+2Fc^2^)/3'
_refine_ls_weighting_scheme calc
_refine_ls_wR_factor_gt 0.1054
_refine_ls_wR_factor_ref 0.1153
_reflns_Friedel_coverage 0.000
_reflns_number_gt 2238
_reflns_number_total 2972
_reflns_threshold_expression 'I > 2\s(I)'
_cod_data_source_file cs9b03678_si_003.cif
_cod_data_source_block ns10
_cod_database_code 4514439
_shelx_shelxl_version_number 2014/7
_shelx_space_group_comment
; 
The symmetry employed for this shelxl refinement is uniquely defined 
by the following loop, which should always be used as a source of 
symmetry information in preference to the above space-group names. 
They are only intended as comments. 
;
_shelx_estimated_absorpt_t_min 0.974
_shelx_estimated_absorpt_t_max 0.998

loop_
_space_group_symop_operation_xyz
'x, y, z'
'-x, y+1/2, -z+1/2'
'-x, -y, -z'
'x, -y-1/2, z-1/2'

loop_
_atom_site_label
_atom_site_type_symbol
_atom_site_fract_x
_atom_site_fract_y
_atom_site_fract_z
_atom_site_U_iso_or_equiv
_atom_site_adp_type
_atom_site_occupancy
_atom_site_site_symmetry_order
_atom_site_calc_flag
_atom_site_refinement_flags_posn
_atom_site_refinement_flags_adp
_atom_site_refinement_flags_occupancy
_atom_site_disorder_assembly
_atom_site_disorder_group
OA O 0.0253(4) 0.5791(4) 0.2544(4) 0.0524(11) Uani 0.534(4) 1 d . . P A 1
C1A C -0.0128(3) 0.6743(4) 0.1993(3) 0.0308(9) Uani 0.534(4) 1 d . . P A 1
C2A C -0.1245(3) 0.7488(4) 0.2082(3) 0.0333(9) Uani 0.534(4) 1 d . . P A 1
H2AA H -0.1010 0.8039 0.2738 0.040 Uiso 0.534(4) 1 calc R U P A 1
C3A C -0.1475(3) 0.8423(4) 0.1127(3) 0.0364(9) Uani 0.534(4) 1 d . . P A 1
H3AA H -0.1730 0.9289 0.1349 0.044 Uiso 0.534(4) 1 calc R U P A 1
C4A C -0.0173(5) 0.8486(4) 0.0890(4) 0.0318(11) Uani 0.534(4) 1 d D U P A 1
H4AA H -0.0208 0.8704 0.0126 0.038 Uiso 0.534(4) 1 calc R U P A 1
H4AB H 0.0314 0.9151 0.1345 0.038 Uiso 0.534(4) 1 calc R U P A 1
C5A C -0.2294(3) 0.6636(5) 0.2279(3) 0.0491(11) Uani 0.534(4) 1 d . . P A 1
H5AA H -0.2954 0.7187 0.2408 0.074 Uiso 0.534(4) 1 calc R U P A 1
H5AB H -0.2012 0.6086 0.2908 0.074 Uiso 0.534(4) 1 calc R U P A 1
H5AC H -0.2582 0.6094 0.1647 0.074 Uiso 0.534(4) 1 calc R U P A 1
C6A C -0.2336(4) 0.7935(4) 0.0198(3) 0.0380(10) Uani 0.534(4) 1 d . . P A 1
H6AA H -0.2121 0.7178 -0.0141 0.046 Uiso 0.534(4) 1 calc R U P A 1
C7A C -0.3399(10) 0.8468(11) -0.0208(11) 0.044(2) Uani 0.534(4) 1 d . . P A 1
H7A1 H -0.3645 0.9226 0.0109 0.053 Uiso 0.534(4) 1 calc R U P A 1
H7A2 H -0.3912 0.8092 -0.0817 0.053 Uiso 0.534(4) 1 calc R U P A 1
OB O 0.0118(5) 0.5291(4) 0.2143(4) 0.0453(11) Uani 0.466(4) 1 d . . P A 2
C1B C -0.0262(4) 0.6220(5) 0.1603(4) 0.0322(10) Uani 0.466(4) 1 d . . P A 2
C2B C -0.1540(3) 0.6727(4) 0.1487(3) 0.0326(10) Uani 0.466(4) 1 d . . P A 2
H2BA H -0.2133 0.6007 0.1287 0.039 Uiso 0.466(4) 1 calc R U P A 2
C3B C -0.1645(4) 0.7670(3) 0.0568(3) 0.0248(9) Uani 0.466(4) 1 d . . P A 2
H3BA H -0.1911 0.7162 -0.0109 0.030 Uiso 0.466(4) 1 calc R U P A 2
C4B C -0.0406(5) 0.8159(5) 0.0557(4) 0.0313(13) Uani 0.466(4) 1 d D U P A 2
H4BA H -0.0279 0.8245 -0.0188 0.038 Uiso 0.466(4) 1 calc R U P A 2
H4BB H -0.0262 0.9006 0.0923 0.038 Uiso 0.466(4) 1 calc R U P A 2
C5B C -0.1666(5) 0.7309(5) 0.2538(4) 0.0446(12) Uani 0.466(4) 1 d . . P A 2
H5BA H -0.1541 0.6639 0.3095 0.067 Uiso 0.466(4) 1 calc R U P A 2
H5BB H -0.2477 0.7675 0.2468 0.067 Uiso 0.466(4) 1 calc R U P A 2
H5BC H -0.1063 0.7992 0.2739 0.067 Uiso 0.466(4) 1 calc R U P A 2
C6B C -0.2548(3) 0.8762(4) 0.0537(3) 0.0270(9) Uani 0.466(4) 1 d . . P A 2
H6BA H -0.2339 0.9456 0.1029 0.032 Uiso 0.466(4) 1 calc R U P A 2
C7B C -0.3610(13) 0.8801(12) -0.0136(13) 0.039(2) Uani 0.466(4) 1 d . . P A 2
H7B1 H -0.3843 0.8121 -0.0637 0.047 Uiso 0.466(4) 1 calc R U P A 2
H7B2 H -0.4138 0.9511 -0.0118 0.047 Uiso 0.466(4) 1 calc R U P A 2
N N 0.03776(12) 0.71644(16) 0.11449(12) 0.0458(4) Uani 1 1 d D . . . .
C101 C 0.16813(13) 0.69981(16) 0.11508(12) 0.0296(4) Uani 1 1 d . . . . .
C102 C 0.24202(15) 0.73879(19) 0.22560(12) 0.0377(4) Uani 1 1 d . . . . .
H10E H 0.2243 0.8297 0.2410 0.045 Uiso 1 1 calc R U . . .
H10F H 0.2194 0.6836 0.2819 0.045 Uiso 1 1 calc R U . . .
C103 C 0.20427(13) 0.78676(16) 0.02909(11) 0.0271(3) Uani 1 1 d . . . . .
H10A H 0.1865 0.8780 0.0432 0.033 Uiso 1 1 calc R U . . .
H10B H 0.1569 0.7630 -0.0427 0.033 Uiso 1 1 calc R U . . .
C104 C 0.19579(15) 0.55975(17) 0.08959(15) 0.0403(4) Uani 1 1 d . . . . .
H10I H 0.1495 0.5361 0.0173 0.048 Uiso 1 1 calc R U . . .
H10J H 0.1713 0.5011 0.1428 0.048 Uiso 1 1 calc R U . . .
C105 C 0.37680(15) 0.72355(19) 0.22711(13) 0.0395(4) Uani 1 1 d . . . . .
H10D H 0.4245 0.7487 0.2994 0.047 Uiso 1 1 calc R U . . .
C106 C 0.33958(13) 0.77117(15) 0.03087(12) 0.0280(3) Uani 1 1 d . . . . .
H10C H 0.3624 0.8284 -0.0251 0.034 Uiso 1 1 calc R U . . .
C107 C 0.33146(16) 0.54471(17) 0.09307(15) 0.0404(4) Uani 1 1 d . . . . .
H10K H 0.3494 0.4527 0.0781 0.048 Uiso 1 1 calc R U . . .
C108 C 0.36800(16) 0.63184(17) 0.00787(13) 0.0372(4) Uani 1 1 d . . . . .
H10L H 0.4554 0.6223 0.0096 0.045 Uiso 1 1 calc R U . . .
H10M H 0.3231 0.6067 -0.0645 0.045 Uiso 1 1 calc R U . . .
C109 C 0.40312(15) 0.58295(19) 0.20449(15) 0.0447(5) Uani 1 1 d . . . . .
H10G H 0.3801 0.5266 0.2599 0.054 Uiso 1 1 calc R U . . .
H10H H 0.4906 0.5717 0.2073 0.054 Uiso 1 1 calc R U . . .
C110 C 0.41181(15) 0.81033(17) 0.14144(13) 0.0365(4) Uani 1 1 d . . . . .
H11A H 0.4993 0.8018 0.1430 0.044 Uiso 1 1 calc R U . . .
H11B H 0.3948 0.9016 0.1561 0.044 Uiso 1 1 calc R U . . .

loop_
_atom_site_aniso_label
_atom_site_aniso_U_11
_atom_site_aniso_U_22
_atom_site_aniso_U_33
_atom_site_aniso_U_23
_atom_site_aniso_U_13
_atom_site_aniso_U_12
OA 0.0451(19) 0.056(3) 0.063(3) 0.0302(19) 0.028(2) 0.009(2)
C1A 0.0268(17) 0.035(2) 0.032(2) 0.0021(17) 0.0105(16) -0.0022(16)
C2A 0.0283(18) 0.047(2) 0.0277(19) 0.0023(16) 0.0133(15) 0.0015(15)
C3A 0.0318(18) 0.040(2) 0.0383(19) -0.0010(17) 0.0093(14) 0.0025(15)
C4A 0.012(2) 0.061(3) 0.019(3) 0.0155(19) -0.0051(16) 0.0029(18)
C5A 0.0277(19) 0.071(3) 0.052(2) 0.015(2) 0.0161(17) -0.0072(19)
C6A 0.039(2) 0.038(2) 0.040(2) -0.0024(17) 0.0175(19) -0.0052(19)
C7A 0.029(4) 0.057(6) 0.047(3) 0.008(4) 0.008(3) 0.002(3)
OB 0.0416(19) 0.042(3) 0.057(3) 0.0233(19) 0.023(2) 0.0042(19)
C1B 0.031(2) 0.031(3) 0.038(3) 0.001(2) 0.015(2) -0.0006(19)
C2B 0.0336(19) 0.031(2) 0.036(2) -0.0022(17) 0.0129(16) -0.0017(15)
C3B 0.0204(19) 0.023(2) 0.032(2) -0.0032(16) 0.0075(16) 0.0005(16)
C4B 0.015(2) 0.059(3) 0.015(3) 0.006(2) -0.0086(17) 0.000(2)
C5B 0.050(3) 0.054(3) 0.033(2) 0.002(2) 0.015(2) 0.016(2)
C6B 0.0246(19) 0.025(2) 0.0349(19) -0.0019(15) 0.0137(16) 0.0031(14)
C7B 0.022(4) 0.039(5) 0.058(4) 0.012(4) 0.013(3) 0.001(3)
N 0.0251(7) 0.0655(11) 0.0496(9) 0.0328(8) 0.0139(6) 0.0062(7)
C101 0.0222(8) 0.0389(9) 0.0290(8) 0.0090(7) 0.0083(6) 0.0003(7)
C102 0.0382(9) 0.0547(11) 0.0222(8) 0.0060(7) 0.0107(7) 0.0108(8)
C103 0.0254(8) 0.0342(9) 0.0218(7) 0.0014(6) 0.0047(6) -0.0040(7)
C104 0.0375(9) 0.0334(10) 0.0511(11) 0.0072(8) 0.0115(8) -0.0072(8)
C105 0.0310(9) 0.0609(12) 0.0236(8) 0.0007(8) -0.0009(7) 0.0052(8)
C106 0.0276(8) 0.0328(9) 0.0253(8) 0.0008(6) 0.0090(6) -0.0050(7)
C107 0.0416(10) 0.0286(9) 0.0552(11) 0.0030(8) 0.0196(9) 0.0041(8)
C108 0.0393(10) 0.0397(10) 0.0364(9) -0.0066(8) 0.0166(8) -0.0006(8)
C109 0.0292(9) 0.0597(12) 0.0474(11) 0.0229(9) 0.0131(8) 0.0124(8)
C110 0.0262(8) 0.0436(10) 0.0381(9) -0.0077(8) 0.0027(7) -0.0055(7)

loop_
_atom_type_symbol
_atom_type_description
_atom_type_scat_dispersion_real
_atom_type_scat_dispersion_imag
_atom_type_scat_source
C C 0.0033 0.0016 'International Tables Vol C Tables 4.2.6.8 and 6.1.1.4'
H H 0.0000 0.0000 'International Tables Vol C Tables 4.2.6.8 and 6.1.1.4'
N N 0.0061 0.0033 'International Tables Vol C Tables 4.2.6.8 and 6.1.1.4'
O O 0.0106 0.0060 'International Tables Vol C Tables 4.2.6.8 and 6.1.1.4'

loop_
_geom_angle_atom_site_label_1
_geom_angle_atom_site_label_2
_geom_angle_atom_site_label_3
_geom_angle
OA C1A N 122.6(4)
OA C1A C2A 124.6(4)
N C1A C2A 112.6(3)
C1A C2A C3A 105.8(3)
C1A C2A C5A 113.9(3)
C3A C2A C5A 118.6(3)
C6A C3A C2A 113.5(3)
C6A C3A C4A 111.0(3)
C2A C3A C4A 99.5(3)
N C4A C3A 106.5(3)
C7A C6A C3A 124.9(6)
OB C1B N 129.3(4)
OB C1B C2B 123.5(4)
N C1B C2B 106.3(3)
C5B C2B C3B 115.0(3)
C5B C2B C1B 108.4(4)
C3B C2B C1B 102.8(3)
C4B C3B C2B 107.6(3)
C4B C3B C6B 112.0(3)
C2B C3B C6B 116.6(3)
N C4B C3B 103.2(4)
C7B C6B C3B 123.8(6)
C1B N C4B 113.0(3)
C1A N C101 121.81(19)
C1B N C101 120.7(2)
C4B N C101 125.7(3)
C1A N C4A 103.5(3)
C101 N C4A 118.2(2)
N C101 C104 110.79(14)
N C101 C102 109.18(13)
C104 C101 C102 110.24(14)
N C101 C103 109.80(12)
C104 C101 C103 107.98(13)
C102 C101 C103 108.83(13)
C105 C102 C101 109.82(13)
C101 C103 C106 109.81(12)
C101 C104 C107 109.67(14)
C109 C105 C110 109.77(14)
C109 C105 C102 109.21(15)
C110 C105 C102 109.57(14)
C108 C106 C110 109.54(14)
C108 C106 C103 110.30(13)
C110 C106 C103 109.21(12)
C108 C107 C109 109.44(14)
C108 C107 C104 109.52(14)
C109 C107 C104 109.67(15)
C106 C108 C107 108.96(13)
C105 C109 C107 109.52(14)
C105 C110 C106 109.37(13)

loop_
_geom_bond_atom_site_label_1
_geom_bond_atom_site_label_2
_geom_bond_distance
OA C1A 1.234(6)
C1A N 1.391(4)
C1A C2A 1.505(5)
C2A C3A 1.533(5)
C2A C5A 1.540(5)
C3A C6A 1.458(5)
C3A C4A 1.565(6)
C4A N 1.511(4)
C6A C7A 1.327(11)
OB C1B 1.208(7)
C1B N 1.412(5)
C1B C2B 1.518(6)
C2B C5B 1.500(5)
C2B C3B 1.508(5)
C3B C4B 1.494(7)
C3B C6B 1.519(5)
C4B N 1.461(4)
C6B C7B 1.325(16)
N C101 1.4842(19)
C101 C104 1.532(2)
C101 C102 1.534(2)
C101 C103 1.535(2)
C102 C105 1.530(2)
C103 C106 1.536(2)
C104 C107 1.535(2)
C105 C109 1.525(3)
C105 C110 1.526(2)
C106 C108 1.520(2)
C106 C110 1.528(2)
C107 C108 1.530(2)
C107 C109 1.532(3)

loop_
_geom_torsion_atom_site_label_1
_geom_torsion_atom_site_label_2
_geom_torsion_atom_site_label_3
_geom_torsion_atom_site_label_4
_geom_torsion
OA C1A C2A C3A -170.7(4)
N C1A C2A C3A 3.6(4)
OA C1A C2A C5A -38.5(6)
N C1A C2A C5A 135.7(4)
C1A C2A C3A C6A 95.5(4)
C5A C2A C3A C6A -34.0(5)
C1A C2A C3A C4A -22.5(4)
C5A C2A C3A C4A -151.9(4)
C6A C3A C4A N -85.9(4)
C2A C3A C4A N 33.9(4)
C2A C3A C6A C7A 116.5(8)
C4A C3A C6A C7A -132.4(8)
OB C1B C2B C5B 69.9(6)
N C1B C2B C5B -99.6(4)
OB C1B C2B C3B -167.9(5)
N C1B C2B C3B 22.6(4)
C5B C2B C3B C4B 90.4(4)
C1B C2B C3B C4B -27.2(4)
C5B C2B C3B C6B -36.4(5)
C1B C2B C3B C6B -154.0(4)
C2B C3B C4B N 21.3(4)
C6B C3B C4B N 150.7(3)
C4B C3B C6B C7B 130.8(9)
C2B C3B C6B C7B -104.7(9)
OA C1A N C101 -31.5(5)
C2A C1A N C101 154.2(2)
OA C1A N C4A -167.5(4)
C2A C1A N C4A 18.1(4)
OB C1B N C4B -179.0(5)
C2B C1B N C4B -10.3(5)
OB C1B N C101 9.4(7)
C2B C1B N C101 178.1(2)
C3B C4B N C1B -6.7(5)
C3B C4B N C101 164.3(3)
C3A C4A N C1A -32.9(4)
C3A C4A N C101 -170.9(2)
C1A N C101 C104 76.5(3)
C1B N C101 C104 41.1(3)
C4B N C101 C104 -129.3(3)
C4A N C101 C104 -153.5(2)
C1A N C101 C102 -45.1(3)
C1B N C101 C102 -80.5(3)
C4B N C101 C102 109.1(3)
C4A N C101 C102 84.9(3)
C1A N C101 C103 -164.3(3)
C1B N C101 C103 160.3(3)
C4B N C101 C103 -10.1(3)
C4A N C101 C103 -34.3(3)
N C101 C102 C105 -179.39(14)
C104 C101 C102 C105 58.68(18)
C103 C101 C102 C105 -59.56(18)
N C101 C103 C106 179.12(14)
C104 C101 C103 C106 -60.00(16)
C102 C101 C103 C106 59.67(16)
N C101 C104 C107 -178.82(13)
C102 C101 C104 C107 -57.86(17)
C103 C101 C104 C107 60.91(17)
C101 C102 C105 C109 -59.98(18)
C101 C102 C105 C110 60.28(19)
C101 C103 C106 C108 60.13(16)
C101 C103 C106 C110 -60.30(17)
C101 C104 C107 C108 -61.45(19)
C101 C104 C107 C109 58.68(18)
C110 C106 C108 C107 61.04(17)
C103 C106 C108 C107 -59.20(17)
C109 C107 C108 C106 -60.55(18)
C104 C107 C108 C106 59.72(19)
C110 C105 C109 C107 -59.17(18)
C102 C105 C109 C107 60.98(17)
C108 C107 C109 C105 59.66(18)
C104 C107 C109 C105 -60.51(18)
C109 C105 C110 C106 59.51(18)
C102 C105 C110 C106 -60.41(18)
C108 C106 C110 C105 -60.60(17)
C103 C106 C110 C105 60.30(18)
